data_4508927
loop_
_publ_author_name
'Wen, Li-Li'
'Lu, Zhen-Da'
'Ren, Xiao-Ming'
'Duan, Chun-Ying'
'Meng, Qing-Jin'
'Gao, Song'

_publ_section_title
;
 Metal-Organic Coordination Polymers Containing Pyridine-2,3-dicarboxylic
 AcidN-Oxide (2,3-PDCO)
;
_journal_issue 1
_journal_name_full 'Crystal Growth &amp; Design'
_journal_page_first 227
_journal_paper_doi 10.1021/cg800329k
_journal_volume 9
_journal_year 2009
_chemical_absolute_configuration unk
_chemical_formula_moiety 'C17 H13 Cu N3 O6'
_chemical_formula_sum 'C17 H13 Cu N3 O6'
_chemical_formula_weight 418.84
_chemical_name_systematic
; 
 ? 
;
_space_group_IT_number 5
_symmetry_cell_setting monoclinic
_symmetry_space_group_name_Hall 'C 2y'
_symmetry_space_group_name_H-M 'C 1 2 1'
_atom_sites_solution_hydrogens geom
_atom_sites_solution_primary direct
_atom_sites_solution_secondary difmap
_audit_creation_method SHELXL-97
_cell_angle_alpha 90.00
_cell_angle_beta 105.124(6)
_cell_angle_gamma 90.00
_cell_formula_units_Z 4
_cell_length_a 10.536(3)
_cell_length_b 11.077(3)
_cell_length_c 14.174(4)
_cell_measurement_reflns_used 787
_cell_measurement_temperature 293(2)
_cell_measurement_theta_max 27.16
_cell_measurement_theta_min 2.72
_cell_volume 1596.9(8)
_computing_cell_refinement SMART
_computing_data_collection 'SMART (Bruker, 2000)'
_computing_data_reduction 'SAINT (Bruker, 2000)'
_computing_molecular_graphics SHELXTL
_computing_publication_material SHELXTL
_computing_structure_refinement SHELXTL
_computing_structure_solution 'SHELXTL (Bruker, 2000)'
_diffrn_ambient_temperature 293(2)
_diffrn_measured_fraction_theta_full 0.992
_diffrn_measured_fraction_theta_max 0.992
_diffrn_measurement_device_type 'Bruker Smart Apex CCD area detector'
_diffrn_measurement_method 'phi and omega scans'
_diffrn_radiation_monochromator graphite
_diffrn_radiation_source 'sealed tube'
_diffrn_radiation_type MoK\a
_diffrn_radiation_wavelength 0.71073
_diffrn_reflns_av_R_equivalents 0.0330
_diffrn_reflns_av_sigmaI/netI 0.0685
_diffrn_reflns_limit_h_max 12
_diffrn_reflns_limit_h_min -11
_diffrn_reflns_limit_k_max 12
_diffrn_reflns_limit_k_min -13
_diffrn_reflns_limit_l_max 17
_diffrn_reflns_limit_l_min -17
_diffrn_reflns_number 4326
_diffrn_reflns_theta_full 26.00
_diffrn_reflns_theta_max 26.00
_diffrn_reflns_theta_min 2.72
_exptl_absorpt_coefficient_mu 1.412
_exptl_absorpt_correction_T_max 0.81
_exptl_absorpt_correction_T_min 0.78
_exptl_absorpt_correction_type multi-scan
_exptl_absorpt_process_details 'SADABS(Bruker, 2000)'
_exptl_crystal_colour blue
_exptl_crystal_density_diffrn 1.742
_exptl_crystal_density_method 'not measured'
_exptl_crystal_description block
_exptl_crystal_F_000 852
_exptl_crystal_size_max 0.20
_exptl_crystal_size_mid 0.15
_exptl_crystal_size_min 0.15
_refine_diff_density_max 0.657
_refine_diff_density_min -0.557
_refine_diff_density_rms 0.093
_refine_ls_abs_structure_details 'Flack H D (1983), Acta Cryst. A39, 876-881'
_refine_ls_abs_structure_Flack 0.01(2)
_refine_ls_extinction_method none
_refine_ls_goodness_of_fit_ref 1.060
_refine_ls_hydrogen_treatment constr
_refine_ls_matrix_type full
_refine_ls_number_parameters 249
_refine_ls_number_reflns 2731
_refine_ls_number_restraints 1
_refine_ls_restrained_S_all 1.060
_refine_ls_R_factor_all 0.0709
_refine_ls_R_factor_gt 0.0599
_refine_ls_shift/su_max 0.000
_refine_ls_shift/su_mean 0.000
_refine_ls_structure_factor_coef Fsqd
_refine_ls_weighting_details 'calc w=1/[\s^2^(Fo^2^)+(0.068P)^2^+1.99P] where P=(Fo^2^+2Fc^2^)/3'
_refine_ls_weighting_scheme calc
_refine_ls_wR_factor_gt 0.1277
_refine_ls_wR_factor_ref 0.1304
_reflns_number_gt 2264
_reflns_number_total 2731
_reflns_threshold_expression >2sigma(I)
_cod_data_source_file cg800329ksup1.cif
_cod_data_source_block c2
_cod_depositor_comments
;
The following automatic conversions were performed:

'_symmetry_cell_setting' value 'Monoclinic' changed to 'monoclinic'
according to /home/saulius/struct/CIF-dictionaries/cif_core.dic
dictionary named 'cif_core.dic' version 2.4.2 from
2011-04-26.

'_exptl_absorpt_correction_type' value 'Multi-scan'
changed to 'multi-scan' according to
/home/saulius/struct/CIF-dictionaries/cif_core.dic dictionary named
'cif_core.dic' version 2.4.2 from 2011-04-26.

Automatic conversion script
Id: cif_fix_values 1891 2012-01-12 08:04:46Z andrius 
;
_cod_original_cell_volume 1597.0(8)
_cod_original_sg_symbol_Hall 'C 2y '
_cod_original_sg_symbol_H-M 'C2 '
_cod_database_code 4508927

loop_
_symmetry_equiv_pos_as_xyz
'x, y, z'
'-x, y, -z'
'x+1/2, y+1/2, z'
'-x+1/2, y+1/2, -z'

loop_
_atom_site_label
_atom_site_type_symbol
_atom_site_fract_x
_atom_site_fract_y
_atom_site_fract_z
_atom_site_U_iso_or_equiv
_atom_site_adp_type
_atom_site_occupancy
_atom_site_symmetry_multiplicity
_atom_site_calc_flag
_atom_site_refinement_flags
C1 C 0.4316(6) 1.2554(6) 0.2781(5) 0.0297(15) Uani 1 1 d .
C2 C 0.3683(6) 1.3700(7) 0.2969(5) 0.0326(14) Uani 1 1 d .
C3 C 0.3629(6) 1.1607(6) 0.2237(5) 0.0315(15) Uani 1 1 d .
C4 C 0.2164(7) 1.1693(6) 0.1788(5) 0.0322(15) Uani 1 1 d .
C5 C 0.4306(7) 1.0562(7) 0.2159(5) 0.0341(16) Uani 1 1 d .
H5 H 0.3873 0.9909 0.1803 0.041 Uiso 1 1 calc R
C6 C 0.5652(7) 1.0493(7) 0.2620(5) 0.0350(16) Uani 1 1 d .
H6 H 0.6117 0.9789 0.2579 0.042 Uiso 1 1 calc R
C7 C 0.6270(6) 1.1446(8) 0.3122(5) 0.0397(17) Uani 1 1 d .
H7 H 0.7166 1.1405 0.3421 0.048 Uiso 1 1 calc R
C8 C 0.0850(7) 0.8861(7) 0.0677(5) 0.0409(17) Uani 1 1 d .
H8 H 0.1443 0.9289 0.1163 0.049 Uiso 1 1 calc R
C9 C 0.0910(6) 0.7624(7) 0.0705(5) 0.0376(17) Uani 1 1 d .
H9 H 0.1545 0.7229 0.1186 0.045 Uiso 1 1 calc R
C10 C 0.0000 0.6968(11) 0.0000 0.031(3) Uani 1 2 d S
C11 C 0.0000 0.5613(14) 0.0000 0.042(3) Uani 1 2 d S
C12 C 0.1168(7) 0.4967(8) 0.0188(5) 0.0321(18) Uani 1 1 d .
H12 H 0.1969 0.5371 0.0322 0.038 Uiso 1 1 calc R
C13 C 0.1136(6) 0.3720(9) 0.0175(5) 0.0305(15) Uani 1 1 d .
H13 H 0.1916 0.3284 0.0291 0.037 Uiso 1 1 calc R
C14 C 0.6115(7) 1.1193(10) 0.5355(5) 0.0357(17) Uani 1 1 d .
H14 H 0.6899 1.1606 0.5603 0.043 Uiso 1 1 calc R
C15 C 0.6156(7) 1.0023(9) 0.5371(6) 0.037(2) Uani 1 1 d .
H15 H 0.6943 0.9616 0.5624 0.045 Uiso 1 1 calc R
C16 C 0.5000 0.9400(12) 0.5000 0.034(3) Uani 1 2 d S
C17 C 0.5000 0.8064(11) 0.5000 0.031(3) Uani 1 2 d S
C18 C 0.5388(7) 0.7356(7) 0.4288(5) 0.0356(17) Uani 1 1 d .
H18 H 0.5682 0.7740 0.3801 0.043 Uiso 1 1 calc R
C19 C 0.5339(6) 0.6127(6) 0.4300(4) 0.0306(14) Uani 1 1 d .
H19 H 0.5554 0.5709 0.3794 0.037 Uiso 1 1 calc R
Cu1 Cu 0.5000 1.36859(10) 0.5000 0.0319(3) Uani 1 2 d S
Cu2 Cu 0.0000 1.13105(10) 0.0000 0.0312(3) Uani 1 2 d S
N1 N 0.5598(5) 1.2461(6) 0.3194(4) 0.0358(14) Uani 1 1 d .
N2 N 0.5000 1.1867(9) 0.5000 0.034(2) Uani 1 2 d S
N3 N 0.5000 0.5487(11) 0.5000 0.037(3) Uani 1 2 d S
N4 N 0.0000 0.9479(9) 0.0000 0.029(2) Uani 1 2 d S
N5 N 0.0000 0.3143(10) 0.0000 0.034(2) Uani 1 2 d S
O1 O 0.6234(5) 1.3352(4) 0.3753(4) 0.0380(13) Uani 1 1 d .
O2 O 0.3527(4) 1.3862(5) 0.3808(3) 0.0311(11) Uani 1 1 d .
O3 O 0.3309(5) 1.4421(5) 0.2280(4) 0.0440(13) Uani 1 1 d .
O4 O 0.1480(5) 1.2164(5) 0.2267(3) 0.0333(11) Uani 1 1 d .
O5 O 0.1793(4) 1.1275(5) 0.0930(3) 0.0294(10) Uani 1 1 d .
O6 O -0.1026(4) 1.1460(6) 0.1403(4) 0.0430(14) Uani 1 1 d .
H6A H -0.0766 1.2189 0.1444 0.052 Uiso 1 1 d R
H6B H -0.0704 1.1104 0.1944 0.052 Uiso 1 1 d R

loop_
_atom_site_aniso_label
_atom_site_aniso_U_11
_atom_site_aniso_U_22
_atom_site_aniso_U_33
_atom_site_aniso_U_23
_atom_site_aniso_U_13
_atom_site_aniso_U_12
C1 0.025(3) 0.028(4) 0.031(3) 0.014(3) -0.003(2) -0.007(3)
C2 0.029(3) 0.027(4) 0.035(3) -0.005(3) -0.003(2) 0.005(3)
C3 0.028(3) 0.029(4) 0.034(3) -0.002(3) 0.001(3) 0.000(2)
C4 0.034(3) 0.027(4) 0.030(3) 0.002(3) -0.001(3) -0.007(3)
C5 0.041(4) 0.028(4) 0.027(3) -0.006(3) -0.003(3) -0.002(3)
C6 0.034(4) 0.036(4) 0.031(3) -0.001(3) 0.002(3) 0.006(3)
C7 0.032(3) 0.055(5) 0.030(3) 0.006(3) 0.003(3) 0.012(3)
C8 0.040(4) 0.032(4) 0.037(3) 0.009(3) -0.013(3) -0.012(3)
C9 0.038(4) 0.036(4) 0.032(3) 0.014(3) -0.002(3) 0.016(3)
C10 0.035(6) 0.022(7) 0.031(6) 0.000 0.003(5) 0.000
C11 0.044(7) 0.045(10) 0.034(7) 0.000 0.007(6) 0.000
C12 0.030(4) 0.033(5) 0.033(4) 0.012(3) 0.008(3) 0.002(3)
C13 0.023(3) 0.026(4) 0.037(3) -0.005(4) -0.001(3) 0.006(3)
C14 0.044(4) 0.028(5) 0.039(4) -0.001(4) 0.017(3) 0.001(4)
C15 0.028(4) 0.045(6) 0.036(4) 0.007(4) 0.005(3) 0.009(3)
C16 0.042(7) 0.021(7) 0.036(6) 0.000 0.002(5) 0.000
C17 0.039(6) 0.018(7) 0.045(6) 0.000 0.023(5) 0.000
C18 0.056(4) 0.031(4) 0.027(3) 0.006(3) 0.022(3) 0.009(3)
C19 0.048(4) 0.018(4) 0.029(3) 0.001(3) 0.015(3) 0.005(3)
Cu1 0.0313(6) 0.0280(9) 0.0310(6) 0.000 -0.0015(5) 0.000
Cu2 0.0289(6) 0.0292(9) 0.0292(6) 0.000 -0.0035(4) 0.000
N1 0.036(3) 0.038(4) 0.028(3) -0.002(3) 0.000(2) -0.007(3)
N2 0.028(5) 0.026(6) 0.042(5) 0.000 -0.004(4) 0.000
N3 0.031(5) 0.036(7) 0.038(6) 0.000 -0.005(4) 0.000
N4 0.036(5) 0.020(6) 0.031(5) 0.000 0.007(4) 0.000
N5 0.051(6) 0.025(6) 0.023(5) 0.000 0.005(4) 0.000
O1 0.031(2) 0.027(3) 0.049(3) 0.000(2) -0.001(2) -0.011(2)
O2 0.031(2) 0.026(3) 0.036(2) 0.000(2) 0.0088(19) 0.006(2)
O3 0.045(3) 0.042(3) 0.039(3) 0.014(2) 0.000(2) 0.009(2)
O4 0.036(2) 0.028(3) 0.034(2) -0.014(2) 0.006(2) -0.008(2)
O5 0.032(2) 0.026(2) 0.028(2) -0.002(2) 0.0026(17) -0.003(2)
O6 0.032(2) 0.042(4) 0.045(3) -0.013(3) -0.008(2) 0.013(2)

loop_
_atom_type_symbol
_atom_type_description
_atom_type_scat_dispersion_real
_atom_type_scat_dispersion_imag
_atom_type_scat_source
C C 0.0033 0.0016 'International Tables Vol C Tables 4.2.6.8 and 6.1.1.4'
H H 0.0000 0.0000 'International Tables Vol C Tables 4.2.6.8 and 6.1.1.4'
N N 0.0061 0.0033 'International Tables Vol C Tables 4.2.6.8 and 6.1.1.4'
O O 0.0106 0.0060 'International Tables Vol C Tables 4.2.6.8 and 6.1.1.4'
Cu Cu 0.3201 1.2651 'International Tables Vol C Tables 4.2.6.8 and 6.1.1.4'

loop_
_geom_angle_atom_site_label_1
_geom_angle_atom_site_label_2
_geom_angle_atom_site_label_3
_geom_angle
_geom_angle_site_symmetry_1
_geom_angle_site_symmetry_3
N1 C1 C3 120.6(6) . .
N1 C1 C2 116.0(6) . .
C3 C1 C2 123.4(6) . .
O3 C2 O2 124.0(7) . .
O3 C2 C1 118.1(6) . .
O2 C2 C1 117.9(6) . .
C5 C3 C1 118.2(6) . .
C5 C3 C4 120.8(6) . .
C1 C3 C4 120.9(6) . .
O4 C4 O5 127.5(6) . .
O4 C4 C3 118.4(6) . .
O5 C4 C3 114.0(6) . .
C3 C5 C6 119.4(6) . .
C3 C5 H5 120.3 . .
C6 C5 H5 120.3 . .
C7 C6 C5 119.7(7) . .
C7 C6 H6 120.1 . .
C5 C6 H6 120.1 . .
C6 C7 N1 120.4(6) . .
C6 C7 H7 119.8 . .
N1 C7 H7 119.8 . .
N4 C8 C9 123.8(7) . .
N4 C8 H8 118.1 . .
C9 C8 H8 118.1 . .
C8 C9 C10 118.8(7) . .
C8 C9 H9 120.6 . .
C10 C9 H9 120.6 . .
C9 C10 C9 117.2(11) . 2
C9 C10 C11 121.4(5) . .
C9 C10 C11 121.4(5) 2 .
C12 C11 C12 118.0(14) . 2
C12 C11 C10 121.0(7) . .
C12 C11 C10 121.0(7) 2 .
C13 C12 C11 119.7(8) . .
C13 C12 H12 120.2 . .
C11 C12 H12 120.2 . .
N5 C13 C12 120.2(8) . .
N5 C13 H13 119.9 . .
C12 C13 H13 119.9 . .
C15 C14 N2 124.9(9) . .
C15 C14 H14 117.6 . .
N2 C14 H14 117.6 . .
C14 C15 C16 118.1(8) . .
C14 C15 H15 121.0 . .
C16 C15 H15 121.0 . .
C15 C16 C15 120.0(12) . 2_656
C15 C16 C17 120.0(6) . .
C15 C16 C17 120.0(6) 2_656 .
C18 C17 C18 112.9(10) . 2_656
C18 C17 C16 123.5(5) . .
C18 C17 C16 123.5(5) 2_656 .
C19 C18 C17 121.6(7) . .
C19 C18 H18 119.2 . .
C17 C18 H18 119.2 . .
N3 C19 C18 123.7(7) . .
N3 C19 H19 118.1 . .
C18 C19 H19 118.1 . .
O2 Cu1 O2 168.7(3) 2_656 .
O2 Cu1 N3 84.34(16) 2_656 1_565
O2 Cu1 N3 84.34(16) . 1_565
O2 Cu1 N2 95.66(16) 2_656 .
O2 Cu1 N2 95.66(16) . .
N3 Cu1 N2 180.000(6) 1_565 .
O5 Cu2 O5 177.7(3) . 2
O5 Cu2 N4 88.86(16) . .
O5 Cu2 N4 88.86(16) 2 .
O5 Cu2 N5 91.14(16) . 1_565
O5 Cu2 N5 91.14(16) 2 1_565
N4 Cu2 N5 180.000(3) . 1_565
C1 N1 O1 120.0(6) . .
C1 N1 C7 121.7(6) . .
O1 N1 C7 118.1(6) . .
C14 N2 C14 114.1(12) . 2_656
C14 N2 Cu1 123.0(6) . .
C14 N2 Cu1 123.0(6) 2_656 .
C19 N3 C19 116.2(10) 2_656 .
C19 N3 Cu1 121.9(5) 2_656 1_545
C19 N3 Cu1 121.9(5) . 1_545
C8 N4 C8 117.6(10) . 2
C8 N4 Cu2 121.2(5) . .
C8 N4 Cu2 121.2(5) 2 .
C13 N5 C13 122.2(12) . 2
C13 N5 Cu2 118.9(6) . 1_545
C13 N5 Cu2 118.9(6) 2 1_545
C2 O2 Cu1 121.8(4) . .
C4 O5 Cu2 128.9(4) . .
H6A O6 H6B 109.5 . .

loop_
_geom_bond_atom_site_label_1
_geom_bond_atom_site_label_2
_geom_bond_distance
_geom_bond_site_symmetry_2
C1 N1 1.329(9) .
C1 C3 1.389(9) .
C1 C2 1.490(10) .
C2 O3 1.244(8) .
C2 O2 1.255(8) .
C3 C5 1.379(9) .
C3 C4 1.511(9) .
C4 O4 1.228(8) .
C4 O5 1.264(8) .
C5 C6 1.400(10) .
C5 H5 0.9300 .
C6 C7 1.343(11) .
C6 H6 0.9300 .
C7 N1 1.346(10) .
C7 H7 0.9300 .
C8 N4 1.320(8) .
C8 C9 1.372(11) .
C8 H8 0.9300 .
C9 C10 1.395(9) .
C9 H9 0.9300 .
C10 C9 1.395(9) 2
C10 C11 1.501(18) .
C11 C12 1.388(11) .
C11 C12 1.388(11) 2
C12 C13 1.382(13) .
C12 H12 0.9300 .
C13 N5 1.321(9) .
C13 H13 0.9300 .
C14 C15 1.297(14) .
C14 N2 1.372(10) .
C14 H14 0.9300 .
C15 C16 1.379(11) .
C15 H15 0.9300 .
C16 C15 1.379(11) 2_656
C16 C17 1.480(16) .
C17 C18 1.420(9) .
C17 C18 1.420(9) 2_656
C18 C19 1.362(10) .
C18 H18 0.9300 .
C19 N3 1.343(9) .
C19 H19 0.9300 .
Cu1 O2 1.983(4) 2_656
Cu1 O2 1.983(4) .
Cu1 N3 1.995(12) 1_565
Cu1 N2 2.015(11) .
Cu2 O5 2.003(4) .
Cu2 O5 2.003(4) 2
Cu2 N4 2.029(10) .
Cu2 N5 2.030(11) 1_565
N1 O1 1.331(7) .
N2 C14 1.372(10) 2_656
N3 C19 1.343(8) 2_656
N3 Cu1 1.995(12) 1_545
N4 C8 1.320(8) 2
N5 C13 1.321(9) 2
N5 Cu2 2.030(11) 1_545
O6 H6A 0.8500 .
O6 H6B 0.8498 .

loop_
_geom_hbond_atom_site_label_D
_geom_hbond_atom_site_label_H
_geom_hbond_atom_site_label_A
_geom_hbond_distance_DH
_geom_hbond_distance_HA
_geom_hbond_distance_DA
_geom_hbond_angle_DHA
_geom_hbond_site_symmetry_A
O6 H6B O3 0.85 2.25 2.755(8) 118.6 3_445
O6 H6A N5 0.85 2.61 3.119(9) 119.5 1_565
